data_7712576
loop_
_publ_author_name
'Li, Yu'
'Cai, Ding-Gui'
'Zhu, Zi-Hao'
'Xu, Hui'
'Zheng, Teng-Fei'
'Chen, Jing-Lin'
'Liu, Sui-Jun'
'Wen, He-Rui'

_publ_section_title
;
 Solvothermal synthesis and device fabrication of a Eu<sup>3+</sup>-based
 metal-organic framework as a turn-on and blue-shift fluorescence sensor
 toward Cr<sup>3+</sup>, Al<sup>3+</sup> and Ga<sup>3</sup>.
;
_journal_issue 13
_journal_name_full 'Dalton transactions (Cambridge, England : 2003)'
_journal_page_first 4167
_journal_page_last 4175
_journal_paper_doi 10.1039/d2dt03230a
_journal_volume 52
_journal_year 2023
_chemical_formula_moiety 'C22 H8 Eu N2 O8 S, H2 O, C2 H8 N, 1[C3H7NO]'
_chemical_formula_sum 'C27 H25 Eu N4 O10 S'
_chemical_formula_weight 749.551
_space_group_crystal_system triclinic
_space_group_IT_number 2
_space_group_name_Hall '-P 1'
_space_group_name_H-M_alt 'P -1'
_symmetry_Int_Tables_number 2
_audit_creation_date 2022-10-21
_audit_creation_method
;
Olex2 1.5-dev
(compiled 2022.09.28 svn.r5c12d49f for OlexSys, GUI svn.r6444)
;
_audit_update_record
;
2022-11-12 deposited with the CCDC.	2023-03-09 downloaded from the CCDC.
;
_cell_angle_alpha 72.242(1)
_cell_angle_beta 86.227(1)
_cell_angle_gamma 64.329(1)
_cell_formula_units_Z 2
_cell_length_a 9.9491(3)
_cell_length_b 10.3985(3)
_cell_length_c 15.9112(5)
_cell_measurement_reflns_used 9900
_cell_measurement_temperature 293(2)
_cell_measurement_theta_max 27.4545
_cell_measurement_theta_min 2.988
_cell_volume 1408.71(8)
_computing_cell_refinement 'Bruker SMART'
_computing_data_collection 'Bruker SMART'
_computing_data_reduction 'Bruker SAINT'
_computing_molecular_graphics 'Olex2 1.5-dev (Dolomanov et al., 2009)'
_computing_publication_material 'Olex2 1.5-dev (Dolomanov et al., 2009)'
_computing_structure_refinement 'olex2.refine 1.5-dev (Bourhis et al., 2015)'
_computing_structure_solution 'SHELXT 2014/5 (Sheldrick, 2014)'
_diffrn_ambient_temperature 293(2)
_diffrn_measured_fraction_theta_full 0.9970
_diffrn_measured_fraction_theta_max 0.9970
_diffrn_measurement_device_type 'CCD area detector'
_diffrn_measurement_method 'phi and omega scans'
_diffrn_radiation_type 'Mo K\a'
_diffrn_radiation_wavelength 0.71073
_diffrn_reflns_av_R_equivalents 0.0222
_diffrn_reflns_av_unetI/netI 0.0229
_diffrn_reflns_Laue_measured_fraction_full 0.9970
_diffrn_reflns_Laue_measured_fraction_max 0.9970
_diffrn_reflns_limit_h_max 12
_diffrn_reflns_limit_h_min -12
_diffrn_reflns_limit_k_max 13
_diffrn_reflns_limit_k_min -13
_diffrn_reflns_limit_l_max 20
_diffrn_reflns_limit_l_min -20
_diffrn_reflns_number 21480
_diffrn_reflns_point_group_measured_fraction_full 0.9970
_diffrn_reflns_point_group_measured_fraction_max 0.9970
_diffrn_reflns_theta_full 25.0093
_diffrn_reflns_theta_max 25.01
_diffrn_reflns_theta_min 2.99
_exptl_absorpt_coefficient_mu 2.366
_exptl_absorpt_correction_T_max 0.623
_exptl_absorpt_correction_T_min 0.600
_exptl_absorpt_correction_type multi-scan
_exptl_crystal_colour yellow
_exptl_crystal_colour_primary yellow
_exptl_crystal_density_diffrn 1.767
_exptl_crystal_description block
_exptl_crystal_F_000 748.929
_exptl_crystal_size_max 0.22
_exptl_crystal_size_mid 0.21
_exptl_crystal_size_min 0.2
_refine_diff_density_max 0.4997
_refine_diff_density_min -0.3784
_refine_diff_density_rms 0.0659
_refine_ls_d_res_high 0.8406
_refine_ls_d_res_low 6.8171
_refine_ls_goodness_of_fit_ref 1.0557
_refine_ls_hydrogen_treatment constr
_refine_ls_matrix_type full
_refine_ls_number_constraints 36
_refine_ls_number_parameters 413
_refine_ls_number_reflns 4950
_refine_ls_number_restraints 1
_refine_ls_restrained_S_all 1.0556
_refine_ls_R_factor_all 0.0176
_refine_ls_R_factor_gt 0.0160
_refine_ls_shift/su_max 0.0009
_refine_ls_shift/su_mean 0.0000
_refine_ls_structure_factor_coef Fsqd
_refine_ls_weighting_details 'w=1/[\s^2^(Fo^2^)+(0.0170P)^2^+1.3372P] where P=(Fo^2^+2Fc^2^)/3'
_refine_ls_weighting_scheme calc
_refine_ls_wR_factor_gt 0.0406
_refine_ls_wR_factor_ref 0.0416
_reflns_Friedel_coverage 0.0
_reflns_limit_h_max 11
_reflns_limit_h_min -11
_reflns_limit_k_max 12
_reflns_limit_k_min -11
_reflns_limit_l_max 18
_reflns_limit_l_min 0
_reflns_number_gt 4702
_reflns_number_total 4950
_reflns_threshold_expression I>=2u(I)
_cod_data_source_file d2dt03230a2.cif
_cod_data_source_block 1_a
_cod_depositor_comments 'Adding full bibliography for 7712576.cif.'
_cod_original_formula_sum 'C27 H25 Eu1 N4 O10 S1'
_cod_database_code 7712576
_olex2_refinement_description
;
1. Fixed Uiso
 At 1.2 times of:
  All C(H) groups, All N(H,H) groups
 At 1.5 times of:
  All C(H,H,H) groups, All O(H,H) groups
2. Restrained distances
 O1W-O3_$1
 3.2 with sigma of 0.01
3. Others
 Sof(C13A)=Sof(H13A)=Sof(C14A)=Sof(H14A)=1-FVAR(1)
 Sof(C13)=Sof(H13)=Sof(C14)=Sof(H14)=FVAR(1)
 Sof(C10A)=Sof(C11A)=Sof(N1A)=Sof(H1A)=Sof(S1A)=Sof(N2A)=Sof(H2A)=1-FVAR(2)
 Sof(S1)=Sof(N1)=Sof(H1)=Sof(N2)=Sof(H2)=Sof(C10)=Sof(C11)=FVAR(2)
4.a Free rotating group:
 O1W(H1Wa,H1Wb)
4.b Secondary CH2 refined with riding coordinates:
 N3(H3a,H3b)
4.c Aromatic/amide H refined with riding coordinates:
 C4(H4), C6(H6), C8(H8), C13(H13), C14(H14), C16(H16), C18(H18), C20(H20),
 C13A(H13A), C14A(H14A)
4.d Idealised Me refined as rotating group:
 C23(H23a,H23b,H23c), C24(H24a,H24b,H24c)
;
_smtbx_masks_special_details
;
A solvent mask was calculated and 63 electrons were 
found in a volume of 229\%A^3^ in 1 void per unit cell. 
This is consistent with the presence of 1[C3H7NO] per Formula Unit 
which account for 80 electrons per unit cell.

The count is a bit short because of the disorder present in another 
part of the molecule.
;
_smtbx_masks_void_probe_radius 1.2
_smtbx_masks_void_truncation_radius 1.2
_olex2_submission_special_instructions 'No special instructions were received'

loop_
_space_group_symop_id
_space_group_symop_operation_xyz
1 x,y,z
2 -x,-y,-z

loop_
_atom_site_label
_atom_site_type_symbol
_atom_site_fract_x
_atom_site_fract_y
_atom_site_fract_z
_atom_site_U_iso_or_equiv
_atom_site_adp_type
_atom_site_occupancy
_atom_site_refinement_flags_posn
_atom_site_disorder_group
Eu1 Eu 0.407191(12) -0.278107(11) 0.916285(7) 0.01510(4) Uani 1.000000 . -1
S1 S 0.1057(5) 0.2493(6) 0.4714(4) 0.0615(14) Uani 0.502(3) . 1
O1 O 0.49577(18) 0.38497(18) 0.93736(10) 0.0236(4) Uani 1.000000 . .
O2 O 0.3853(2) 0.58893(17) 0.82389(11) 0.0281(4) Uani 1.000000 . .
O3 O 0.51423(19) -0.09978(17) 0.91539(10) 0.0249(4) Uani 1.000000 D .
O4 O 0.4369(2) -0.09597(17) 0.78852(11) 0.0267(4) Uani 1.000000 . -1
O5 O 0.33965(18) 0.41816(17) 0.10618(11) 0.0246(4) Uani 1.000000 . .
O6 O 0.23840(17) 0.63099(17) -0.00529(10) 0.0219(3) Uani 1.000000 . .
O7 O -0.20849(18) 1.04507(17) 0.06563(11) 0.0249(4) Uani 1.000000 . .
O8 O -0.15571(18) 1.11329(17) 0.17232(11) 0.0252(4) Uani 1.000000 . .
N1 N 0.1059(5) 0.3877(5) 0.3935(3) 0.0362(12) Uani 0.502(3) . 1
N2 N 0.1840(6) 0.2564(5) 0.5543(3) 0.0362(12) Uani 0.502(3) . 1
C1 C 0.4695(3) -0.0331(2) 0.83491(15) 0.0200(5) Uani 1.000000 . .
C2 C 0.4356(2) 0.4498(2) 0.85937(15) 0.0197(5) Uani 1.000000 . .
C3 C 0.4218(3) 0.3585(2) 0.80676(15) 0.0198(5) Uani 1.000000 . .
C4 C 0.4616(3) 0.2064(2) 0.84473(15) 0.0204(5) Uani 1.000000 . .
H4 H 0.5003(3) 0.1584(2) 0.90337(15) 0.0245(6) Uiso 1.000000 R .
C5 C 0.4428(3) 0.1271(2) 0.79425(15) 0.0209(5) Uani 1.000000 . .
C6 C 0.3884(3) 0.1982(3) 0.70599(15) 0.0254(5) Uani 1.000000 . .
H6 H 0.3780(3) 0.1433(3) 0.67252(15) 0.0305(6) Uiso 1.000000 R .
C7 C 0.3493(3) 0.3498(3) 0.66699(15) 0.0242(5) Uani 1.000000 . .
C8 C 0.3650(3) 0.4293(2) 0.71911(15) 0.0236(5) Uani 1.000000 . .
H8 H 0.3369(3) 0.5315(2) 0.69469(15) 0.0284(6) Uiso 1.000000 R .
C9 C 0.2938(3) 0.4267(3) 0.57222(15) 0.0253(5) Uani 1.000000 . .
C10 C 0.2184(5) 0.3729(5) 0.5216(3) 0.0230(11) Uani 0.502(3) . 1
C11 C 0.1726(5) 0.4486(5) 0.4292(3) 0.0228(11) Uani 0.502(3) . 1
C12 C 0.1942(3) 0.5780(3) 0.38546(15) 0.0256(5) Uani 1.000000 . .
C13 C 0.2591(7) 0.6265(6) 0.4309(3) 0.0367(14) Uani 0.523(4) . 1
H13 H 0.2737(7) 0.7115(6) 0.4027(3) 0.0440(17) Uiso 0.523(4) R 1
C14 C 0.3070(7) 0.5495(6) 0.5228(3) 0.0354(14) Uani 0.523(4) . 1
H14 H 0.3518(7) 0.5891(6) 0.5509(3) 0.0424(17) Uiso 0.523(4) R 1
C15 C 0.1482(3) 0.6514(3) 0.28948(16) 0.0243(5) Uani 1.000000 . .
C16 C 0.2136(3) 0.5717(2) 0.22993(15) 0.0232(5) Uani 1.000000 . .
H16 H 0.2829(3) 0.4718(2) 0.25106(15) 0.0279(6) Uiso 1.000000 R .
C17 C 0.1771(2) 0.6390(2) 0.13970(15) 0.0190(5) Uani 1.000000 . .
C18 C 0.0675(2) 0.7853(2) 0.10828(15) 0.0199(5) Uani 1.000000 . .
H18 H 0.0406(2) 0.8304(2) 0.04789(15) 0.0239(6) Uiso 1.000000 R .
C19 C -0.0016(3) 0.8640(2) 0.16711(15) 0.0209(5) Uani 1.000000 . .
C20 C 0.0409(3) 0.7993(3) 0.25685(16) 0.0253(5) Uani 1.000000 . .
H20 H -0.0025(3) 0.8549(3) 0.29551(16) 0.0303(6) Uiso 1.000000 R .
O1W O 0.2022(3) 0.1662(4) 1.0187(2) 0.0741(8) Uani 1.000000 D .
H1Wa H 0.223(4) 0.096(4) 0.996(3) 0.1112(13) Uiso 1.000000 G .
H1Wb H 0.287(2) 0.159(5) 1.033(3) 0.1112(13) Uiso 1.000000 G .
C21 C -0.1280(2) 1.0173(2) 0.13262(15) 0.0204(5) Uani 1.000000 . .
C22 C 0.2570(2) 0.5564(2) 0.07577(15) 0.0187(5) Uani 1.000000 . .
N3 N -0.0277(4) 0.7341(5) 0.8528(3) 0.0849(12) Uani 1.000000 . .
H3a H -0.0716(4) 0.7534(5) 0.9017(3) 0.1019(14) Uiso 1.000000 R .
H3b H 0.0463(4) 0.7635(5) 0.8449(3) 0.1019(14) Uiso 1.000000 R .
C23 C 0.0382(6) 0.5705(7) 0.8676(5) 0.126(2) Uani 1.000000 . .
H23a H 0.079(5) 0.5494(8) 0.8143(10) 0.188(4) Uiso 1.000000 GR .
H23b H 0.116(4) 0.5201(8) 0.915(2) 0.188(4) Uiso 1.000000 GR .
H23c H -0.0378(13) 0.5359(12) 0.883(3) 0.188(4) Uiso 1.000000 GR .
C24 C -0.1383(7) 0.8230(8) 0.7765(4) 0.136(2) Uani 1.000000 . .
H24a H -0.0895(12) 0.815(5) 0.7230(4) 0.204(4) Uiso 1.000000 GR .
H24b H -0.213(3) 0.786(4) 0.7815(18) 0.204(4) Uiso 1.000000 GR .
H24c H -0.185(4) 0.9262(12) 0.775(2) 0.204(4) Uiso 1.000000 GR .
C13A C 0.3319(6) 0.4622(6) 0.4175(3) 0.0319(14) Uani 0.477(4) . 2
H13A H 0.3985(6) 0.4303(6) 0.3763(3) 0.0382(17) Uiso 0.477(4) R 2
C14A C 0.3815(6) 0.3870(6) 0.5080(3) 0.0312(14) Uani 0.477(4) . 2
H14A H 0.4769(6) 0.3085(6) 0.5234(3) 0.0374(17) Uiso 0.477(4) R 2
C10A C 0.1532(6) 0.5476(5) 0.5487(3) 0.0263(12) Uani 0.498(3) . 2
C11A C 0.1002(6) 0.6212(5) 0.4565(3) 0.0257(11) Uani 0.498(3) . 2
N1A N -0.0436(5) 0.7270(5) 0.4449(3) 0.0355(12) Uani 0.498(3) . 2
S1A S -0.0944(4) 0.7302(5) 0.5408(3) 0.0421(11) Uani 0.498(3) . 2
N2A N 0.0515(6) 0.5993(5) 0.6049(3) 0.0401(13) Uani 0.498(3) . 2

loop_
_atom_site_aniso_label
_atom_site_aniso_U_11
_atom_site_aniso_U_22
_atom_site_aniso_U_33
_atom_site_aniso_U_12
_atom_site_aniso_U_13
_atom_site_aniso_U_23
Eu1 0.01867(7) 0.00851(6) 0.01456(6) -0.00296(4) -0.00279(4) -0.00237(4)
S1 0.094(3) 0.065(2) 0.0429(18) -0.058(2) -0.0231(14) 0.0004(13)
O1 0.0281(9) 0.0265(9) 0.0153(8) -0.0111(7) -0.0032(7) -0.0053(7)
O2 0.0427(10) 0.0135(8) 0.0265(9) -0.0089(7) -0.0064(8) -0.0073(7)
O3 0.0345(9) 0.0176(8) 0.0198(9) -0.0124(7) -0.0089(7) 0.0019(7)
O4 0.0454(11) 0.0191(8) 0.0193(9) -0.0174(8) -0.0015(7) -0.0051(7)
O5 0.0246(9) 0.0133(8) 0.0284(9) -0.0031(7) 0.0035(7) -0.0042(7)
O6 0.0245(9) 0.0188(8) 0.0187(9) -0.0071(7) 0.0011(7) -0.0040(7)
O7 0.0243(9) 0.0156(8) 0.0240(9) 0.0025(7) -0.0068(7) -0.0066(7)
O8 0.0281(9) 0.0157(8) 0.0256(9) -0.0021(7) -0.0041(7) -0.0078(7)
N1 0.052(3) 0.040(3) 0.021(2) -0.025(2) -0.009(2) -0.004(2)
N2 0.057(3) 0.035(3) 0.025(2) -0.031(2) -0.006(2) -0.0015(19)
C1 0.0239(12) 0.0147(11) 0.0206(12) -0.0080(9) 0.0002(9) -0.0045(9)
C2 0.0221(12) 0.0192(12) 0.0182(12) -0.0086(9) 0.0011(9) -0.0067(9)
C3 0.0247(12) 0.0151(11) 0.0188(12) -0.0084(9) -0.0026(9) -0.0039(9)
C4 0.0280(12) 0.0150(11) 0.0149(11) -0.0079(9) -0.0038(9) -0.0013(9)
C5 0.0281(13) 0.0154(11) 0.0189(12) -0.0099(10) -0.0013(10) -0.0034(9)
C6 0.0406(15) 0.0182(12) 0.0182(12) -0.0133(11) -0.0041(10) -0.0045(10)
C7 0.0349(14) 0.0187(12) 0.0161(12) -0.0102(10) -0.0034(10) -0.0024(9)
C8 0.0357(14) 0.0122(11) 0.0189(12) -0.0090(10) -0.0052(10) 0.0001(9)
C9 0.0378(14) 0.0178(11) 0.0164(12) -0.0105(11) -0.0058(10) -0.0006(9)
C10 0.030(3) 0.022(2) 0.016(2) -0.011(2) -0.0008(19) -0.0047(19)
C11 0.027(3) 0.022(2) 0.015(2) -0.006(2) -0.0026(19) -0.0057(19)
C12 0.0311(13) 0.0189(12) 0.0173(12) -0.0036(10) -0.0046(10) -0.0022(9)
C13 0.059(4) 0.025(3) 0.022(3) -0.020(3) -0.007(2) 0.002(2)
C14 0.063(4) 0.030(3) 0.017(3) -0.024(3) -0.009(2) -0.003(2)
C15 0.0271(13) 0.0189(12) 0.0200(12) -0.0053(10) -0.0040(10) -0.0025(10)
C16 0.0230(12) 0.0139(11) 0.0222(12) -0.0005(9) -0.0043(10) -0.0015(9)
C17 0.0176(11) 0.0153(11) 0.0195(12) -0.0041(9) -0.0016(9) -0.0032(9)
C18 0.0208(11) 0.0168(11) 0.0160(11) -0.0047(9) -0.0020(9) -0.0016(9)
C19 0.0206(12) 0.0151(11) 0.0211(12) -0.0035(9) -0.0016(9) -0.0034(9)
C20 0.0303(13) 0.0183(12) 0.0195(12) -0.0029(10) -0.0011(10) -0.0065(9)
O1W 0.0376(13) 0.109(2) 0.098(2) -0.0216(14) 0.0012(13) -0.0755(18)
C21 0.0196(12) 0.0140(11) 0.0201(12) -0.0033(9) 0.0014(9) -0.0013(9)
C22 0.0145(11) 0.0162(11) 0.0236(13) -0.0053(9) 0.0009(9) -0.0059(9)
N3 0.079(2) 0.146(4) 0.097(3) -0.085(3) 0.040(2) -0.080(3)
C23 0.084(3) 0.153(5) 0.232(7) -0.080(4) 0.064(4) -0.150(5)
C24 0.136(6) 0.219(8) 0.087(4) -0.093(6) 0.025(4) -0.071(5)
C13A 0.035(3) 0.027(3) 0.018(3) -0.001(2) -0.002(2) -0.005(2)
C14A 0.033(3) 0.023(3) 0.023(3) -0.002(2) -0.009(2) -0.001(2)
C10A 0.041(3) 0.021(2) 0.019(3) -0.014(2) -0.001(2) -0.006(2)
C11A 0.030(3) 0.020(2) 0.022(3) -0.006(2) -0.007(2) -0.005(2)
N1A 0.036(3) 0.034(3) 0.026(3) -0.006(2) 0.001(2) -0.010(2)
S1A 0.0345(13) 0.0428(15) 0.0352(18) 0.0002(9) 0.0060(11) -0.0199(14)
N2A 0.055(3) 0.039(3) 0.020(2) -0.015(2) -0.002(2) -0.007(2)

loop_
_atom_type_symbol
_atom_type_scat_dispersion_real
_atom_type_scat_dispersion_imag
_atom_type_scat_Cromer_Mann_a1
_atom_type_scat_Cromer_Mann_a2
_atom_type_scat_Cromer_Mann_a3
_atom_type_scat_Cromer_Mann_a4
_atom_type_scat_Cromer_Mann_b1
_atom_type_scat_Cromer_Mann_b2
_atom_type_scat_Cromer_Mann_b3
_atom_type_scat_Cromer_Mann_b4
_atom_type_scat_Cromer_Mann_c
_atom_type_scat_source
_atom_type_scat_dispersion_source
C 0.00347 0.00161 2.31000 1.02000 1.58860 0.86500 20.84390 10.20750 0.56870 51.65120 0.21560 'International Tables Volume C Table 6.1.1.4 (pp. 500-502)' 'Henke, Gullikson and Davis, At. Data and Nucl. Data Tables, 1993, 54, 2'
Eu -0.00847 3.77655 24.62740 19.08860 13.76030 2.92270 2.38790 0.19420 13.75460 123.17400 2.57450 'International Tables Volume C Table 6.1.1.4 (pp. 500-502)' 'Henke, Gullikson and Davis, At. Data and Nucl. Data Tables, 1993, 54, 2'
H 0.00000 0.00000 0.49300 0.32291 0.14019 0.04081 10.51090 26.12570 3.14236 57.79970 0.00304 'International Tables Volume C Table 6.1.1.4 (pp. 500-502)' 'Henke, Gullikson and Davis, At. Data and Nucl. Data Tables, 1993, 54, 2'
N 0.00653 0.00323 12.21260 3.13220 2.01250 1.16630 0.00570 9.89330 28.99750 0.58260 -11.52900 'International Tables Volume C Table 6.1.1.4 (pp. 500-502)' 'Henke, Gullikson and Davis, At. Data and Nucl. Data Tables, 1993, 54, 2'
O 0.01158 0.00611 3.04850 2.28680 1.54630 0.86700 13.27710 5.70110 0.32390 32.90890 0.25080 'International Tables Volume C Table 6.1.1.4 (pp. 500-502)' 'Henke, Gullikson and Davis, At. Data and Nucl. Data Tables, 1993, 54, 2'
S 0.12424 0.12443 6.90530 5.20340 1.43790 1.58630 1.46790 22.21510 0.25360 56.17200 0.86690 'International Tables Volume C Table 6.1.1.4 (pp. 500-502)' 'Henke, Gullikson and Davis, At. Data and Nucl. Data Tables, 1993, 54, 2'

loop_
_geom_angle_atom_site_label_1
_geom_angle_atom_site_label_2
_geom_angle_atom_site_label_3
_geom_angle
_geom_angle_site_symmetry_1
_geom_angle_site_symmetry_3
_geom_angle_publ_flag
O2 Eu1 O1 125.20(6) 1_545 2_657 y
O3 Eu1 O1 83.26(5) . 2_657 y
O3 Eu1 O2 139.29(6) . 1_545 y
O4 Eu1 O1 134.74(6) . 2_657 y
O4 Eu1 O2 90.41(5) . 1_545 y
O4 Eu1 O3 52.78(5) . . y
O5 Eu1 O1 81.14(6) 2_656 2_657 y
O5 Eu1 O2 77.86(6) 2_656 1_545 y
O5 Eu1 O3 79.16(5) 2_656 . y
O5 Eu1 O4 80.51(6) 2_656 . y
O6 Eu1 O1 74.47(6) 1_546 2_657 y
O6 Eu1 O2 80.08(6) 1_546 1_545 y
O6 Eu1 O3 139.80(5) 1_546 . y
O6 Eu1 O4 145.90(6) 1_546 . y
O6 Eu1 O5 128.11(5) 1_546 2_656 y
O7 Eu1 O1 96.31(5) 2_566 2_657 y
O7 Eu1 O2 125.57(6) 2_566 1_545 y
O7 Eu1 O3 70.20(6) 2_566 . y
O7 Eu1 O4 79.94(6) 2_566 . y
O7 Eu1 O5 149.33(6) 2_566 2_656 y
O7 Eu1 O6 79.37(5) 2_566 1_546 y
O8 Eu1 O1 139.17(5) 2_566 2_657 y
O8 Eu1 O2 73.95(5) 2_566 1_545 y
O8 Eu1 O3 104.44(5) 2_566 . y
O8 Eu1 O4 71.35(6) 2_566 . y
O8 Eu1 O5 139.53(5) 2_566 2_656 y
O8 Eu1 O6 74.55(5) 2_566 1_546 y
O8 Eu1 O7 52.11(5) 2_566 2_566 y
N2 S1 N1 102.5(3) . . ?
C2 O1 Eu1 176.12(15) . 2_657 ?
C2 O2 Eu1 114.81(14) . 1_565 ?
C1 O3 Eu1 89.58(13) . . ?
C1 O4 Eu1 93.30(13) . . ?
C22 O5 Eu1 129.81(14) . 2_656 ?
C22 O6 Eu1 125.07(14) . 1_564 ?
C21 O7 Eu1 94.60(13) . 2_566 ?
C21 O8 Eu1 90.81(13) . 2_566 ?
C11 N1 S1 105.8(4) . . ?
C10 N2 S1 105.2(4) . . ?
O4 C1 O3 120.8(2) . . ?
C5 C1 O3 120.41(19) . . ?
C5 C1 O4 118.6(2) . . ?
O2 C2 O1 122.6(2) . . ?
C3 C2 O1 119.17(19) . . ?
C3 C2 O2 118.2(2) . . ?
C4 C3 C2 121.2(2) . . ?
C8 C3 C2 118.67(19) . . ?
C8 C3 C4 120.2(2) . . ?
H4 C4 C3 120.40(13) . . ?
C5 C4 C3 119.2(2) . . ?
C5 C4 H4 120.40(13) . . ?
C4 C5 C1 121.0(2) . . ?
C6 C5 C1 118.6(2) . . ?
C6 C5 C4 120.3(2) . . ?
H6 C6 C5 119.44(13) . . ?
C7 C6 C5 121.1(2) . . ?
C7 C6 H6 119.44(14) . . ?
C8 C7 C6 118.1(2) . . ?
C9 C7 C6 121.7(2) . . ?
C9 C7 C8 120.2(2) . . ?
C7 C8 C3 121.1(2) . . ?
H8 C8 C3 119.43(13) . . ?
H8 C8 C7 119.43(13) . . ?
C10 C9 C7 123.2(3) . . ?
C14 C9 C7 124.0(3) . . ?
C14 C9 C10 112.7(3) . . ?
C14A C9 C7 120.8(3) . . ?
C14A C9 C10 72.6(3) . . ?
C14A C9 C14 73.9(3) . . ?
C10A C9 C7 120.2(3) . . ?
C10A C9 C10 78.2(3) . . ?
C10A C9 C14 70.0(3) . . ?
C10A C9 C14A 118.9(3) . . ?
C9 C10 N2 126.3(4) . . ?
C11 C10 N2 113.0(4) . . ?
C11 C10 C9 120.7(4) . . ?
C10 C11 N1 113.5(4) . . ?
C12 C11 N1 126.3(4) . . ?
C12 C11 C10 120.2(4) . . ?
C13 C12 C11 118.9(3) . . ?
C15 C12 C11 118.7(3) . . ?
C15 C12 C13 122.3(3) . . ?
C13A C12 C11 72.4(3) . . ?
C13A C12 C13 73.7(3) . . ?
C13A C12 C15 123.0(3) . . ?
C11A C12 C11 77.3(3) . . ?
C11A C12 C13 70.9(3) . . ?
C11A C12 C15 124.6(3) . . ?
C11A C12 C13A 112.3(3) . . ?
H13 C13 C12 119.6(2) . . ?
C14 C13 C12 120.8(4) . . ?
C14 C13 H13 119.6(3) . . ?
C13 C14 C9 126.6(4) . . ?
H14 C14 C9 116.7(2) . . ?
H14 C14 C13 116.7(3) . . ?
C16 C15 C12 119.7(2) . . ?
C20 C15 C12 121.6(2) . . ?
C20 C15 C16 118.6(2) . . ?
H16 C16 C15 119.47(13) . . ?
C17 C16 C15 121.1(2) . . ?
C17 C16 H16 119.47(13) . . ?
C18 C17 C16 119.6(2) . . ?
C22 C17 C16 120.61(19) . . ?
C22 C17 C18 119.7(2) . . ?
H18 C18 C17 120.13(13) . . ?
C19 C18 C17 119.7(2) . . ?
C19 C18 H18 120.13(13) . . ?
C20 C19 C18 120.5(2) . . ?
C21 C19 C18 118.9(2) . . ?
C21 C19 C20 120.6(2) . . ?
C19 C20 C15 120.3(2) . . ?
H20 C20 C15 119.85(14) . . ?
H20 C20 C19 119.85(13) . . ?
H1Wb O1W H1Wa 104.5 . . ?
O8 C21 O7 121.4(2) . . ?
C19 C21 O7 118.2(2) . . ?
C19 C21 O8 120.3(2) . . ?
O6 C22 O5 124.3(2) . . ?
C17 C22 O5 118.0(2) . . ?
C17 C22 O6 117.61(19) . . ?
H3b N3 H3a 107.7 . . ?
C23 N3 H3a 108.8(3) . . ?
C23 N3 H3b 108.8(2) . . ?
C24 N3 H3a 108.8(3) . . ?
C24 N3 H3b 108.8(3) . . ?
C24 N3 C23 113.8(4) . . ?
H23a C23 N3 109.5 . . ?
H23b C23 N3 109.5 . . ?
H23b C23 H23a 109.5 . . ?
H23c C23 N3 109.5 . . ?
H23c C23 H23a 109.5 . . ?
H23c C23 H23b 109.5 . . ?
H24a C24 N3 109.5 . . ?
H24b C24 N3 109.5 . . ?
H24b C24 H24a 109.5 . . ?
H24c C24 N3 109.5 . . ?
H24c C24 H24a 109.5 . . ?
H24c C24 H24b 109.5 . . ?
H13A C13A C12 117.2(2) . . ?
C14A C13A C12 125.6(5) . . ?
C14A C13A H13A 117.2(3) . . ?
C13A C14A C9 121.4(5) . . ?
H14A C14A C9 119.3(2) . . ?
H14A C14A C13A 119.3(3) . . ?
C11A C10A C9 119.8(4) . . ?
N2A C10A C9 126.1(4) . . ?
N2A C10A C11A 114.0(5) . . ?
C10A C11A C12 121.9(4) . . ?
N1A C11A C12 125.5(4) . . ?
N1A C11A C10A 112.5(4) . . ?
S1A N1A C11A 105.9(4) . . ?
N2A S1A N1A 103.2(3) . . ?
S1A N2A C10A 104.3(4) . . ?

loop_
_geom_bond_atom_site_label_1
_geom_bond_atom_site_label_2
_geom_bond_distance
_geom_bond_site_symmetry_2
_geom_bond_publ_flag
Eu1 O1 2.3189(15) 2_657 y
Eu1 O2 2.3796(15) 1_545 y
Eu1 O3 2.5031(16) . y
Eu1 O4 2.4218(16) . y
Eu1 O5 2.3693(15) 2_656 y
Eu1 O6 2.3772(16) 1_546 y
Eu1 O7 2.4623(15) 2_566 y
Eu1 O8 2.5417(16) 2_566 y
S1 N1 1.588(7) . ?
S1 N2 1.612(6) . ?
O1 C2 1.261(3) . ?
O2 C2 1.255(3) . ?
O3 C1 1.259(3) . ?
O4 C1 1.260(3) . ?
O5 C22 1.257(3) . ?
O6 C22 1.263(3) . ?
O7 C21 1.259(3) . ?
O8 C21 1.262(3) . ?
N1 C11 1.340(6) . ?
N2 C10 1.344(6) . ?
C1 C5 1.499(3) . ?
C2 C3 1.495(3) . ?
C3 C4 1.389(3) . ?
C3 C8 1.387(3) . ?
C4 H4 0.9300 . ?
C4 C5 1.384(3) . ?
C5 C6 1.390(3) . ?
C6 H6 0.9300 . ?
C6 C7 1.387(3) . ?
C7 C8 1.394(3) . ?
C7 C9 1.486(3) . ?
C8 H8 0.9300 . ?
C9 C10 1.498(5) . ?
C9 C14 1.336(6) . ?
C9 C14A 1.343(6) . ?
C9 C10A 1.392(6) . ?
C10 C11 1.435(6) . ?
C11 C12 1.414(5) . ?
C12 C13 1.327(6) . ?
C12 C15 1.484(3) . ?
C12 C13A 1.369(6) . ?
C12 C11A 1.470(6) . ?
C13 H13 0.9300 . ?
C13 C14 1.433(7) . ?
C14 H14 0.9300 . ?
C15 C16 1.392(3) . ?
C15 C20 1.393(3) . ?
C16 H16 0.9300 . ?
C16 C17 1.385(3) . ?
C17 C18 1.387(3) . ?
C17 C22 1.497(3) . ?
C18 H18 0.9300 . ?
C18 C19 1.383(3) . ?
C19 C20 1.385(3) . ?
C19 C21 1.499(3) . ?
C20 H20 0.9300 . ?
O1W H1Wa 0.8500 . ?
O1W H1Wb 0.8500 . ?
N3 H3a 0.9000 . ?
N3 H3b 0.9000 . ?
N3 C23 1.480(6) . ?
N3 C24 1.467(7) . ?
C23 H23a 0.9600 . ?
C23 H23b 0.9600 . ?
C23 H23c 0.9600 . ?
C24 H24a 0.9600 . ?
C24 H24b 0.9600 . ?
C24 H24c 0.9600 . ?
C13A H13A 0.9300 . ?
C13A C14A 1.414(7) . ?
C14A H14A 0.9300 . ?
C10A C11A 1.442(7) . ?
C10A N2A 1.347(7) . ?
C11A N1A 1.356(7) . ?
N1A S1A 1.581(6) . ?
S1A N2A 1.623(7) . ?

loop_
_geom_torsion_atom_site_label_1
_geom_torsion_atom_site_label_2
_geom_torsion_atom_site_label_3
_geom_torsion_atom_site_label_4
_geom_torsion
_geom_torsion_site_symmetry_1
_geom_torsion_site_symmetry_2
_geom_torsion_site_symmetry_3
_geom_torsion_site_symmetry_4
_geom_torsion_publ_flag
Eu1 O2 C2 O1 -1.33(17) 1_565 . . . ?
Eu1 O2 C2 C3 178.09(14) 1_565 . . . ?
Eu1 O3 C1 O4 -18.78(14) . . . . ?
Eu1 O3 C1 C5 156.47(11) . . . . ?
Eu1 O4 C1 O3 19.47(14) . . . . ?
Eu1 O4 C1 C5 -155.87(11) . . . . ?
Eu1 O5 C22 O6 51.29(19) 2_656 . . . ?
Eu1 O5 C22 C17 -127.68(18) 2_656 . . . ?
Eu1 O6 C22 O5 -80.01(16) 1_564 . . . ?
Eu1 O6 C22 C17 98.97(16) 1_564 . . . ?
Eu1 O7 C21 O8 -10.86(14) 2_566 . . . ?
Eu1 O7 C21 C19 166.34(11) 2_566 . . . ?
Eu1 O8 C21 O7 10.48(14) 2_566 . . . ?
Eu1 O8 C21 C19 -166.65(11) 2_566 . . . ?
S1 N1 C11 C10 -0.5(4) . . . . ?
S1 N1 C11 C12 -177.9(3) . . . . ?
S1 N2 C10 C9 -179.9(3) . . . . ?
S1 N2 C10 C11 1.2(4) . . . . ?
O1 C2 C3 C4 5.8(3) . . . . ?
O1 C2 C3 C8 -175.6(2) . . . . ?
O2 C2 C3 C4 -173.6(2) . . . . ?
O2 C2 C3 C8 5.0(3) . . . . ?
O3 C1 C5 C4 -2.3(3) . . . . ?
O3 C1 C5 C6 -177.7(2) . . . . ?
O4 C1 C5 C4 173.1(2) . . . . ?
O4 C1 C5 C6 -2.4(3) . . . . ?
O5 C22 C17 C16 11.4(3) . . . . ?
O5 C22 C17 C18 -170.0(2) . . . . ?
O6 C22 C17 C16 -167.7(2) . . . . ?
O6 C22 C17 C18 11.0(2) . . . . ?
O7 C21 C19 C18 30.1(3) . . . . ?
O7 C21 C19 C20 -147.1(2) . . . . ?
O8 C21 C19 C18 -152.7(2) . . . . ?
O8 C21 C19 C20 30.2(3) . . . . ?
N1 C11 C10 N2 -0.6(5) . . . . ?
N1 C11 C10 C9 -179.5(4) . . . . ?
N1 C11 C12 C13 178.2(5) . . . . ?
N1 C11 C12 C15 -4.0(6) . . . . ?
N1 C11 C12 C13A -122.5(6) . . . . ?
N1 C11 C12 C11A 118.8(6) . . . . ?
N2 C10 C9 C7 3.7(6) . . . . ?
N2 C10 C9 C14 -177.0(5) . . . . ?
N2 C10 C9 C14A 119.5(6) . . . . ?
N2 C10 C9 C10A -114.8(6) . . . . ?
N2 C10 C11 C12 177.0(4) . . . . ?
C1 C5 C4 C3 -173.8(2) . . . . ?
C1 C5 C6 C7 174.3(2) . . . . ?
C2 C3 C4 C5 178.1(2) . . . . ?
C2 C3 C8 C7 -179.8(2) . . . . ?
C3 C4 C5 C6 1.6(3) . . . . ?
C3 C8 C7 C6 1.7(3) . . . . ?
C3 C8 C7 C9 -177.6(2) . . . . ?
C4 C5 C6 C7 -1.1(3) . . . . ?
C5 C6 C7 C8 -0.5(3) . . . . ?
C5 C6 C7 C9 178.7(2) . . . . ?
C6 C7 C9 C10 25.3(3) . . . . ?
C6 C7 C9 C14 -153.9(4) . . . . ?
C6 C7 C9 C14A -63.2(4) . . . . ?
C6 C7 C9 C10A 120.9(3) . . . . ?
C7 C9 C10 C11 -177.5(4) . . . . ?
C7 C9 C14 C13 178.4(4) . . . . ?
C7 C9 C14A C13A -178.1(4) . . . . ?
C7 C9 C10A C11A -179.8(4) . . . . ?
C7 C9 C10A N2A -5.4(4) . . . . ?
C9 C10 C11 C12 -1.9(5) . . . . ?
C9 C14 C13 C12 -0.0(6) . . . . ?
C9 C14A C13A C12 -0.9(6) . . . . ?
C9 C10A C11A C12 -3.6(5) . . . . ?
C9 C10A C11A N1A 174.1(4) . . . . ?
C9 C10A N2A S1A -175.2(5) . . . . ?
C10 C11 C12 C13 0.9(6) . . . . ?
C10 C11 C12 C15 178.8(4) . . . . ?
C10 C11 C12 C13A 60.2(5) . . . . ?
C10 C11 C12 C11A -58.5(4) . . . . ?
C11 C12 C13 C14 0.0(4) . . . . ?
C11 C12 C15 C16 -60.5(3) . . . . ?
C11 C12 C15 C20 119.7(3) . . . . ?
C11 C12 C13A C14A -66.1(4) . . . . ?
C11 C12 C11A C10A 65.4(3) . . . . ?
C11 C12 C11A N1A -111.9(3) . . . . ?
C12 C15 C16 C17 -177.6(2) . . . . ?
C12 C15 C20 C19 -178.9(2) . . . . ?
C12 C11A C10A N2A -178.7(5) . . . . ?
C12 C11A N1A S1A 179.5(5) . . . . ?
C15 C16 C17 C18 -3.7(3) . . . . ?
C15 C16 C17 C22 175.0(2) . . . . ?
C15 C20 C19 C18 -3.4(3) . . . . ?
C15 C20 C19 C21 173.6(2) . . . . ?
C16 C17 C18 C19 1.6(3) . . . . ?
C17 C18 C19 C20 1.9(3) . . . . ?
C17 C18 C19 C21 -175.2(2) . . . . ?
C10A C11A N1A S1A 2.0(4) . . . . ?
C10A N2A S1A N1A 1.5(4) . . . . ?
C11A N1A S1A N2A -2.1(4) . . . . ?

loop_
_restr_distance_atom_site_label_1
_restr_distance_atom_site_label_2
_restr_distance_site_symmetry_2
_restr_distance_target
_restr_distance_target_weight_param
_restr_distance_diff
O1W O3 2_657 3.2000 0.0100 0.4078

loop_
_smtbx_masks_void_nr
_smtbx_masks_void_average_x
_smtbx_masks_void_average_y
_smtbx_masks_void_average_z
_smtbx_masks_void_volume
_smtbx_masks_void_count_electrons
_smtbx_masks_void_content
1 -0.247 0.000 0.500 229.0 62.9 '2 DMF'
